data_7118038
loop_
_publ_author_name
'Braunschweig, Holger'
'Jimenez-Halla, J Oscar C'
'Radacki, Krzysztof'
'Shang, Rong'

_publ_section_title
;
 A metal-mediated boron-centred isomerisation reaction via C-H activation.
;
_journal_issue 92
_journal_name_full 'Chemical communications (Cambridge, England)'
_journal_page_first 16569
_journal_page_last 16572
_journal_paper_doi 10.1039/c5cc07681a
_journal_volume 51
_journal_year 2015
_chemical_formula_moiety 'C19 H24 B Mn N2 O3'
_chemical_formula_sum 'C19 H24 B Mn N2 O3'
_chemical_formula_weight 394.15
_space_group_crystal_system monoclinic
_space_group_IT_number 14
_space_group_name_Hall '-P 2ybc'
_space_group_name_H-M_alt 'P 1 21/c 1'
_symmetry_space_group_name_Hall '-P 2ybc'
_symmetry_space_group_name_H-M 'P 1 21/c 1'
_atom_sites_solution_hydrogens mixed
_atom_sites_solution_secondary iterative
_audit_creation_method SHELXL-2014/6
_audit_update_record
;
2015-08-25 deposited with the CCDC.
2015-09-23 downloaded from the CCDC.
;
_cell_angle_alpha 90
_cell_angle_beta 101.902(10)
_cell_angle_gamma 90
_cell_formula_units_Z 4
_cell_length_a 6.0538(15)
_cell_length_b 22.484(3)
_cell_length_c 14.589(3)
_cell_measurement_reflns_used 9928
_cell_measurement_temperature 100(2)
_cell_measurement_theta_max 27.51
_cell_measurement_theta_min 2.31
_cell_volume 1943.1(7)
_computing_cell_refinement 'Saint+ ver. V8.34A (Bruker AXS)'
_computing_data_collection 'APEX2 ver. 2014.9 (Bruker AXS)'
_computing_data_reduction 'Saint+ ver. V8.34A (Bruker AXS)'
_computing_molecular_graphics 'ShelXLe (Huebschle et all, 2011)'
_computing_publication_material 'SHELXL-2014/6 (Sheldrick, 2014)'
_computing_structure_refinement 'SHELXL-2014/6 (Sheldrick, 2014)'
_computing_structure_solution 'SHELXT (Sheldrick, 2012)'
_diffrn_ambient_temperature 100(2)
_diffrn_detector 'CMOS area detector (Photon 100)'
_diffrn_detector_area_resol_mean 8.333
_diffrn_measured_fraction_theta_full 0.997
_diffrn_measured_fraction_theta_max 0.997
_diffrn_measurement_device_type 'Bruker D8 Quest'
_diffrn_measurement_method '\f and \w scans'
_diffrn_radiation_type MoK\a
_diffrn_radiation_wavelength 0.71073
_diffrn_reflns_av_R_equivalents 0.0333
_diffrn_reflns_av_unetI/netI 0.0251
_diffrn_reflns_laue_measured_fraction_full 0.997
_diffrn_reflns_laue_measured_fraction_max 0.997
_diffrn_reflns_limit_h_max 7
_diffrn_reflns_limit_h_min -7
_diffrn_reflns_limit_k_max 27
_diffrn_reflns_limit_k_min -27
_diffrn_reflns_limit_l_max 17
_diffrn_reflns_limit_l_min -17
_diffrn_reflns_number 22047
_diffrn_reflns_point_group_measured_fraction_full 0.997
_diffrn_reflns_point_group_measured_fraction_max 0.997
_diffrn_reflns_theta_full 26.000
_diffrn_reflns_theta_max 26.021
_diffrn_reflns_theta_min 2.306
_diffrn_source 'microfocus sealed tube (Incoatec ImS)'
_exptl_absorpt_coefficient_mu 0.699
_exptl_absorpt_correction_T_max 0.7456
_exptl_absorpt_correction_T_min 0.6568
_exptl_absorpt_correction_type multi-scan
_exptl_absorpt_process_details 'SadAbs 2014/4 (Bruker AXS)'
_exptl_crystal_colour colourless
_exptl_crystal_density_diffrn 1.347
_exptl_crystal_description needle
_exptl_crystal_F_000 824
_exptl_crystal_recrystallization_method 'Re-crystallisation from solvent: pentane/dichloromethane'
_exptl_crystal_size_max 0.330
_exptl_crystal_size_mid 0.030
_exptl_crystal_size_min 0.030
_refine_diff_density_max 0.388
_refine_diff_density_min -0.350
_refine_diff_density_rms 0.062
_refine_ls_extinction_method none
_refine_ls_goodness_of_fit_ref 1.071
_refine_ls_hydrogen_treatment mixed
_refine_ls_matrix_type full
_refine_ls_number_parameters 243
_refine_ls_number_reflns 3810
_refine_ls_number_restraints 0
_refine_ls_restrained_S_all 1.071
_refine_ls_R_factor_all 0.0349
_refine_ls_R_factor_gt 0.0292
_refine_ls_shift/su_max 0.001
_refine_ls_shift/su_mean 0.000
_refine_ls_structure_factor_coef Fsqd
_refine_ls_weighting_details 'w=1/[\s^2^(Fo^2^)+(0.0303P)^2^+1.4232P] where P=(Fo^2^+2Fc^2^)/3'
_refine_ls_weighting_scheme calc
_refine_ls_wR_factor_gt 0.0720
_refine_ls_wR_factor_ref 0.0752
_reflns_Friedel_coverage 0.000
_reflns_number_gt 3404
_reflns_number_total 3810
_reflns_threshold_expression 'I > 2\s(I)'
_cod_data_source_file c5cc07681a2.cif
_cod_data_source_block 5
_cod_database_code 7118038
_shelx_space_group_comment
;
The symmetry employed for this shelxl refinement is uniquely defined
by the following loop, which should always be used as a source of
symmetry information in preference to the above space-group names.
They are only intended as comments.
;
_shelx_estimated_absorpt_t_min 0.802
_shelx_estimated_absorpt_t_max 0.979
_shelxl_version_number 2014/6

loop_
_space_group_symop_operation_xyz
'x, y, z'
'-x, y+1/2, -z+1/2'
'-x, -y, -z'
'x, -y-1/2, z-1/2'

loop_
_atom_site_label
_atom_site_type_symbol
_atom_site_fract_x
_atom_site_fract_y
_atom_site_fract_z
_atom_site_U_iso_or_equiv
_atom_site_adp_type
_atom_site_occupancy
_atom_site_site_symmetry_order
_atom_site_calc_flag
_atom_site_refinement_flags_posn
_atom_site_refinement_flags_adp
Mn1_1 Mn 0.30546(4) 0.39129(2) 0.41202(2) 0.01449(9) Uani 1 1 d . .
C1_1 C 0.5131(3) 0.35410(8) 0.49937(13) 0.0250(4) Uani 1 1 d . .
O1_1 O 0.6476(2) 0.33102(7) 0.55476(11) 0.0420(4) Uani 1 1 d . .
C2_1 C 0.1492(3) 0.41650(7) 0.49516(12) 0.0201(4) Uani 1 1 d . .
O2_1 O 0.0422(2) 0.43329(6) 0.54734(9) 0.0274(3) Uani 1 1 d . .
C3_1 C 0.1243(3) 0.32766(7) 0.38811(11) 0.0178(3) Uani 1 1 d . .
O3_1 O 0.0007(2) 0.28856(5) 0.37115(9) 0.0255(3) Uani 1 1 d . .
C1_2 C 0.3119(3) 0.39531(7) 0.26274(11) 0.0144(3) Uani 1 1 d . .
C2_2 C 0.5321(3) 0.40493(7) 0.31878(11) 0.0165(3) Uani 1 1 d . .
H2_2 H 0.6602 0.3808 0.3174 0.020 Uiso 1 1 calc R U
C3_2 C 0.5322(3) 0.45600(7) 0.37714(12) 0.0199(4) Uani 1 1 d . .
H3_2 H 0.6579 0.4713 0.4207 0.024 Uiso 1 1 calc R U
C4_2 C 0.3121(3) 0.47933(7) 0.35818(12) 0.0203(4) Uani 1 1 d . .
H4_2 H 0.2624 0.5137 0.3861 0.024 Uiso 1 1 calc R U
C5_2 C 0.1767(3) 0.44225(7) 0.28959(11) 0.0167(3) Uani 1 1 d . .
H5_2 H 0.0200 0.4477 0.2652 0.020 Uiso 1 1 calc R U
B1_3 B 0.2078(3) 0.34913(8) 0.17974(13) 0.0152(4) Uani 1 1 d . .
H1_3 H 0.017(3) 0.3479(9) 0.1740(13) 0.023 Uiso 1 1 d . U
C2_3 C 0.2626(3) 0.36866(8) 0.07851(12) 0.0201(4) Uani 1 1 d . .
C3_3 C 0.1596(4) 0.32349(8) 0.00290(13) 0.0283(4) Uani 1 1 d . .
H3A_3 H 0.1819 0.3373 -0.0583 0.042 Uiso 1 1 calc R U
H3B_3 H -0.0023 0.3195 0.0014 0.042 Uiso 1 1 calc R U
H3C_3 H 0.2334 0.2848 0.0173 0.042 Uiso 1 1 calc R U
C4_3 C 0.5142(4) 0.37381(11) 0.07872(15) 0.0378(5) Uani 1 1 d . .
H4A_3 H 0.5341 0.3872 0.0170 0.057 Uiso 1 1 calc R U
H4B_3 H 0.5862 0.3349 0.0929 0.057 Uiso 1 1 calc R U
H4C_3 H 0.5836 0.4026 0.1264 0.057 Uiso 1 1 calc R U
C5_3 C 0.1513(4) 0.42919(8) 0.05116(13) 0.0270(4) Uani 1 1 d . .
H5A_3 H 0.1726 0.4403 -0.0114 0.041 Uiso 1 1 calc R U
H5B_3 H 0.2207 0.4593 0.0966 0.041 Uiso 1 1 calc R U
H5C_3 H -0.0105 0.4266 0.0508 0.041 Uiso 1 1 calc R U
N1_4 N 0.2854(2) 0.28175(6) 0.20532(9) 0.0150(3) Uani 1 1 d . .
C2_4 C 0.1323(3) 0.23722(7) 0.18870(12) 0.0174(3) Uani 1 1 d . .
H2_4 H -0.0191 0.2469 0.1603 0.021 Uiso 1 1 calc R U
C3_4 C 0.1834(3) 0.17899(7) 0.21055(12) 0.0176(3) Uani 1 1 d . .
H3_4 H 0.0688 0.1495 0.1967 0.021 Uiso 1 1 calc R U
C4_4 C 0.4053(3) 0.16247(7) 0.25360(11) 0.0172(3) Uani 1 1 d . .
C5_4 C 0.5654(3) 0.20904(7) 0.26823(12) 0.0196(4) Uani 1 1 d . .
H5_4 H 0.7188 0.2008 0.2954 0.024 Uiso 1 1 calc R U
C6_4 C 0.4997(3) 0.26604(7) 0.24330(12) 0.0184(3) Uani 1 1 d . .
H6_4 H 0.6116 0.2963 0.2534 0.022 Uiso 1 1 calc R U
N7_4 N 0.4639(3) 0.10575(6) 0.27883(11) 0.0213(3) Uani 1 1 d . .
C8_4 C 0.2936(3) 0.05979(7) 0.27739(13) 0.0222(4) Uani 1 1 d . .
H8A_4 H 0.3679 0.0217 0.2960 0.033 Uiso 1 1 calc R U
H8B_4 H 0.2012 0.0564 0.2140 0.033 Uiso 1 1 calc R U
H8C_4 H 0.1971 0.0704 0.3212 0.033 Uiso 1 1 calc R U
C9_4 C 0.6950(3) 0.09137(8) 0.32198(15) 0.0281(4) Uani 1 1 d . .
H9A_4 H 0.7111 0.0481 0.3290 0.042 Uiso 1 1 calc R U
H9B_4 H 0.7344 0.1103 0.3837 0.042 Uiso 1 1 calc R U
H9C_4 H 0.7960 0.1060 0.2824 0.042 Uiso 1 1 calc R U

loop_
_atom_site_aniso_label
_atom_site_aniso_U_11
_atom_site_aniso_U_22
_atom_site_aniso_U_33
_atom_site_aniso_U_23
_atom_site_aniso_U_13
_atom_site_aniso_U_12
Mn1_1 0.01637(14) 0.01201(13) 0.01417(14) 0.00095(9) 0.00100(10) -0.00091(9)
C1_1 0.0222(9) 0.0297(10) 0.0232(9) 0.0053(8) 0.0047(8) -0.0024(8)
O1_1 0.0280(8) 0.0555(10) 0.0380(8) 0.0238(7) -0.0033(7) 0.0049(7)
C2_1 0.0234(9) 0.0140(8) 0.0213(9) 0.0016(7) 0.0004(7) -0.0033(7)
O2_1 0.0339(7) 0.0253(7) 0.0255(7) -0.0011(5) 0.0122(6) 0.0011(6)
C3_1 0.0215(9) 0.0181(9) 0.0139(8) 0.0037(6) 0.0036(7) 0.0029(7)
O3_1 0.0281(7) 0.0197(7) 0.0274(7) 0.0019(5) 0.0024(6) -0.0086(5)
C1_2 0.0177(8) 0.0120(8) 0.0138(8) 0.0038(6) 0.0038(6) 0.0001(6)
C2_2 0.0169(8) 0.0144(8) 0.0185(8) 0.0008(6) 0.0045(7) -0.0019(6)
C3_2 0.0248(9) 0.0165(8) 0.0181(8) -0.0004(7) 0.0036(7) -0.0079(7)
C4_2 0.0335(10) 0.0102(8) 0.0184(8) 0.0007(6) 0.0079(7) -0.0003(7)
C5_2 0.0208(9) 0.0136(8) 0.0160(8) 0.0035(6) 0.0044(7) 0.0024(6)
B1_3 0.0154(9) 0.0118(8) 0.0167(9) -0.0008(7) -0.0008(7) 0.0017(7)
C2_3 0.0219(9) 0.0202(9) 0.0172(8) -0.0008(7) 0.0020(7) 0.0019(7)
C3_3 0.0427(12) 0.0225(9) 0.0177(9) -0.0023(7) 0.0014(8) 0.0048(8)
C4_3 0.0299(11) 0.0599(14) 0.0249(10) 0.0055(10) 0.0087(9) -0.0029(10)
C5_3 0.0425(11) 0.0184(9) 0.0186(9) 0.0030(7) 0.0027(8) 0.0002(8)
N1_4 0.0147(7) 0.0122(7) 0.0171(7) -0.0017(5) 0.0007(6) 0.0001(5)
C2_4 0.0153(8) 0.0179(8) 0.0180(8) -0.0020(6) 0.0012(7) -0.0010(6)
C3_4 0.0184(8) 0.0139(8) 0.0204(8) -0.0036(6) 0.0039(7) -0.0037(6)
C4_4 0.0209(9) 0.0137(8) 0.0172(8) -0.0029(6) 0.0040(7) 0.0012(6)
C5_4 0.0150(8) 0.0159(8) 0.0262(9) -0.0029(7) 0.0004(7) 0.0020(6)
C6_4 0.0160(8) 0.0150(8) 0.0228(9) -0.0034(7) 0.0006(7) -0.0019(6)
N7_4 0.0209(8) 0.0118(7) 0.0304(8) 0.0006(6) 0.0033(6) 0.0012(6)
C8_4 0.0267(9) 0.0148(8) 0.0253(9) 0.0014(7) 0.0060(8) -0.0001(7)
C9_4 0.0237(10) 0.0176(9) 0.0411(11) 0.0029(8) 0.0026(8) 0.0044(7)

loop_
_atom_type_symbol
_atom_type_description
_atom_type_scat_dispersion_real
_atom_type_scat_dispersion_imag
_atom_type_scat_source
C C 0.0033 0.0016 'International Tables Vol C Tables 4.2.6.8 and 6.1.1.4'
H H 0.0000 0.0000 'International Tables Vol C Tables 4.2.6.8 and 6.1.1.4'
B B 0.0013 0.0007 'International Tables Vol C Tables 4.2.6.8 and 6.1.1.4'
N N 0.0061 0.0033 'International Tables Vol C Tables 4.2.6.8 and 6.1.1.4'
O O 0.0106 0.0060 'International Tables Vol C Tables 4.2.6.8 and 6.1.1.4'
Mn Mn 0.3368 0.7283 'International Tables Vol C Tables 4.2.6.8 and 6.1.1.4'

loop_
_geom_angle_atom_site_label_1
_geom_angle_atom_site_label_2
_geom_angle_atom_site_label_3
_geom_angle
C2_1 Mn1_1 C3_1 89.83(8)
C2_1 Mn1_1 C1_1 93.28(8)
C3_1 Mn1_1 C1_1 94.41(8)
C2_1 Mn1_1 C5_2 104.27(7)
C3_1 Mn1_1 C5_2 99.36(7)
C1_1 Mn1_1 C5_2 157.62(8)
C2_1 Mn1_1 C3_2 113.86(7)
C3_1 Mn1_1 C3_2 153.65(7)
C1_1 Mn1_1 C3_2 95.51(8)
C5_2 Mn1_1 C3_2 64.87(7)
C2_1 Mn1_1 C4_2 90.48(7)
C3_1 Mn1_1 C4_2 136.56(7)
C1_1 Mn1_1 C4_2 128.92(8)
C5_2 Mn1_1 C4_2 39.05(6)
C3_2 Mn1_1 C4_2 38.48(7)
C2_1 Mn1_1 C2_2 152.55(7)
C3_1 Mn1_1 C2_2 115.89(7)
C1_1 Mn1_1 C2_2 94.06(8)
C5_2 Mn1_1 C2_2 64.06(7)
C3_2 Mn1_1 C2_2 39.05(6)
C4_2 Mn1_1 C2_2 64.57(7)
C2_1 Mn1_1 C1_2 141.91(7)
C3_1 Mn1_1 C1_2 88.57(7)
C1_1 Mn1_1 C1_2 124.79(8)
C5_2 Mn1_1 C1_2 38.89(6)
C3_2 Mn1_1 C1_2 65.79(6)
C4_2 Mn1_1 C1_2 65.77(6)
C2_2 Mn1_1 C1_2 38.52(6)
O1_1 C1_1 Mn1_1 178.98(18)
O2_1 C2_1 Mn1_1 178.06(16)
O3_1 C3_1 Mn1_1 177.00(15)
C2_2 C1_2 C5_2 104.43(14)
C2_2 C1_2 B1_3 134.21(15)
C5_2 C1_2 B1_3 121.21(14)
C2_2 C1_2 Mn1_1 69.08(9)
C5_2 C1_2 Mn1_1 68.37(9)
B1_3 C1_2 Mn1_1 129.29(11)
C3_2 C2_2 C1_2 110.36(15)
C3_2 C2_2 Mn1_1 70.04(10)
C1_2 C2_2 Mn1_1 72.40(9)
C3_2 C2_2 H2_2 124.8
C1_2 C2_2 H2_2 124.8
Mn1_1 C2_2 H2_2 124.3
C4_2 C3_2 C2_2 107.38(15)
C4_2 C3_2 Mn1_1 70.78(10)
C2_2 C3_2 Mn1_1 70.91(9)
C4_2 C3_2 H3_2 126.3
C2_2 C3_2 H3_2 126.3
Mn1_1 C3_2 H3_2 123.6
C3_2 C4_2 C5_2 107.74(15)
C3_2 C4_2 Mn1_1 70.74(10)
C5_2 C4_2 Mn1_1 70.36(9)
C3_2 C4_2 H4_2 126.1
C5_2 C4_2 H4_2 126.1
Mn1_1 C4_2 H4_2 124.4
C4_2 C5_2 C1_2 110.08(15)
C4_2 C5_2 Mn1_1 70.59(9)
C1_2 C5_2 Mn1_1 72.74(9)
C4_2 C5_2 H5_2 125.0
C1_2 C5_2 H5_2 125.0
Mn1_1 C5_2 H5_2 123.3
N1_4 B1_3 C1_2 112.37(13)
N1_4 B1_3 C2_3 110.98(13)
C1_2 B1_3 C2_3 112.45(14)
N1_4 B1_3 H1_3 103.7(10)
C1_2 B1_3 H1_3 107.5(10)
C2_3 B1_3 H1_3 109.3(10)
C4_3 C2_3 C3_3 108.00(16)
C4_3 C2_3 C5_3 108.52(16)
C3_3 C2_3 C5_3 107.98(14)
C4_3 C2_3 B1_3 113.94(14)
C3_3 C2_3 B1_3 110.04(15)
C5_3 C2_3 B1_3 108.20(14)
C2_3 C3_3 H3A_3 109.5
C2_3 C3_3 H3B_3 109.5
H3A_3 C3_3 H3B_3 109.5
C2_3 C3_3 H3C_3 109.5
H3A_3 C3_3 H3C_3 109.5
H3B_3 C3_3 H3C_3 109.5
C2_3 C4_3 H4A_3 109.5
C2_3 C4_3 H4B_3 109.5
H4A_3 C4_3 H4B_3 109.5
C2_3 C4_3 H4C_3 109.5
H4A_3 C4_3 H4C_3 109.5
H4B_3 C4_3 H4C_3 109.5
C2_3 C5_3 H5A_3 109.5
C2_3 C5_3 H5B_3 109.5
H5A_3 C5_3 H5B_3 109.5
C2_3 C5_3 H5C_3 109.5
H5A_3 C5_3 H5C_3 109.5
H5B_3 C5_3 H5C_3 109.5
C6_4 N1_4 C2_4 116.45(14)
C6_4 N1_4 B1_3 123.55(13)
C2_4 N1_4 B1_3 120.00(13)
N1_4 C2_4 C3_4 123.61(15)
N1_4 C2_4 H2_4 118.2
C3_4 C2_4 H2_4 118.2
C2_4 C3_4 C4_4 120.31(15)
C2_4 C3_4 H3_4 119.8
C4_4 C3_4 H3_4 119.8
N7_4 C4_4 C3_4 122.76(15)
N7_4 C4_4 C5_4 121.59(15)
C3_4 C4_4 C5_4 115.66(15)
C6_4 C5_4 C4_4 120.07(15)
C6_4 C5_4 H5_4 120.0
C4_4 C5_4 H5_4 120.0
N1_4 C6_4 C5_4 123.84(15)
N1_4 C6_4 H6_4 118.1
C5_4 C6_4 H6_4 118.1
C4_4 N7_4 C9_4 120.27(14)
C4_4 N7_4 C8_4 121.28(15)
C9_4 N7_4 C8_4 117.75(14)
N7_4 C8_4 H8A_4 109.5
N7_4 C8_4 H8B_4 109.5
H8A_4 C8_4 H8B_4 109.5
N7_4 C8_4 H8C_4 109.5
H8A_4 C8_4 H8C_4 109.5
H8B_4 C8_4 H8C_4 109.5
N7_4 C9_4 H9A_4 109.5
N7_4 C9_4 H9B_4 109.5
H9A_4 C9_4 H9B_4 109.5
N7_4 C9_4 H9C_4 109.5
H9A_4 C9_4 H9C_4 109.5
H9B_4 C9_4 H9C_4 109.5

loop_
_geom_bond_atom_site_label_1
_geom_bond_atom_site_label_2
_geom_bond_distance
Mn1_1 C2_1 1.7776(19)
Mn1_1 C3_1 1.7928(18)
Mn1_1 C1_1 1.8006(19)
Mn1_1 C5_2 2.1299(16)
Mn1_1 C3_2 2.1326(17)
Mn1_1 C4_2 2.1330(16)
Mn1_1 C2_2 2.1441(17)
Mn1_1 C1_2 2.1881(17)
C1_1 O1_1 1.146(2)
C2_1 O2_1 1.160(2)
C3_1 O3_1 1.148(2)
C1_2 C2_2 1.430(2)
C1_2 C5_2 1.438(2)
C1_2 B1_3 1.621(2)
C2_2 C3_2 1.429(2)
C2_2 H2_2 0.9500
C3_2 C4_2 1.406(3)
C3_2 H3_2 0.9500
C4_2 C5_2 1.425(2)
C4_2 H4_2 0.9500
C5_2 H5_2 0.9500
B1_3 N1_4 1.607(2)
B1_3 C2_3 1.639(3)
B1_3 H1_3 1.143(19)
C2_3 C4_3 1.527(3)
C2_3 C3_3 1.534(2)
C2_3 C5_3 1.534(2)
C3_3 H3A_3 0.9800
C3_3 H3B_3 0.9800
C3_3 H3C_3 0.9800
C4_3 H4A_3 0.9800
C4_3 H4B_3 0.9800
C4_3 H4C_3 0.9800
C5_3 H5A_3 0.9800
C5_3 H5B_3 0.9800
C5_3 H5C_3 0.9800
N1_4 C6_4 1.349(2)
N1_4 C2_4 1.352(2)
C2_4 C3_4 1.368(2)
C2_4 H2_4 0.9500
C3_4 C4_4 1.410(2)
C3_4 H3_4 0.9500
C4_4 N7_4 1.354(2)
C4_4 C5_4 1.413(2)
C5_4 C6_4 1.369(2)
C5_4 H5_4 0.9500
C6_4 H6_4 0.9500
N7_4 C9_4 1.447(2)
N7_4 C8_4 1.457(2)
C8_4 H8A_4 0.9800
C8_4 H8B_4 0.9800
C8_4 H8C_4 0.9800
C9_4 H9A_4 0.9800
C9_4 H9B_4 0.9800
C9_4 H9C_4 0.9800

loop_
_geom_torsion_atom_site_label_1
_geom_torsion_atom_site_label_2
_geom_torsion_atom_site_label_3
_geom_torsion_atom_site_label_4
_geom_torsion
C5_2 C1_2 C2_2 C3_2 -0.41(18)
B1_3 C1_2 C2_2 C3_2 174.96(16)
Mn1_1 C1_2 C2_2 C3_2 -60.02(12)
C5_2 C1_2 C2_2 Mn1_1 59.61(10)
B1_3 C1_2 C2_2 Mn1_1 -125.02(18)
C1_2 C2_2 C3_2 C4_2 -0.29(19)
Mn1_1 C2_2 C3_2 C4_2 -61.75(12)
C1_2 C2_2 C3_2 Mn1_1 61.45(12)
C2_2 C3_2 C4_2 C5_2 0.89(19)
Mn1_1 C3_2 C4_2 C5_2 -60.95(11)
C2_2 C3_2 C4_2 Mn1_1 61.84(11)
C3_2 C4_2 C5_2 C1_2 -1.18(18)
Mn1_1 C4_2 C5_2 C1_2 -62.37(11)
C3_2 C4_2 C5_2 Mn1_1 61.19(12)
C2_2 C1_2 C5_2 C4_2 0.97(17)
B1_3 C1_2 C5_2 C4_2 -175.15(14)
Mn1_1 C1_2 C5_2 C4_2 61.05(11)
C2_2 C1_2 C5_2 Mn1_1 -60.09(10)
B1_3 C1_2 C5_2 Mn1_1 123.80(14)
C2_2 C1_2 B1_3 N1_4 47.4(2)
C5_2 C1_2 B1_3 N1_4 -137.87(15)
Mn1_1 C1_2 B1_3 N1_4 -51.37(19)
C2_2 C1_2 B1_3 C2_3 -78.7(2)
C5_2 C1_2 B1_3 C2_3 96.04(18)
Mn1_1 C1_2 B1_3 C2_3 -177.46(11)
N1_4 B1_3 C2_3 C4_3 -68.13(19)
C1_2 B1_3 C2_3 C4_3 58.7(2)
N1_4 B1_3 C2_3 C3_3 53.32(18)
C1_2 B1_3 C2_3 C3_3 -179.85(14)
N1_4 B1_3 C2_3 C5_3 171.08(14)
C1_2 B1_3 C2_3 C5_3 -62.08(18)
C1_2 B1_3 N1_4 C6_4 -45.3(2)
C2_3 B1_3 N1_4 C6_4 81.60(19)
C1_2 B1_3 N1_4 C2_4 134.84(15)
C2_3 B1_3 N1_4 C2_4 -98.28(17)
C6_4 N1_4 C2_4 C3_4 1.8(2)
B1_3 N1_4 C2_4 C3_4 -178.31(15)
N1_4 C2_4 C3_4 C4_4 0.6(3)
C2_4 C3_4 C4_4 N7_4 178.31(16)
C2_4 C3_4 C4_4 C5_4 -2.3(2)
N7_4 C4_4 C5_4 C6_4 -178.91(16)
C3_4 C4_4 C5_4 C6_4 1.7(2)
C2_4 N1_4 C6_4 C5_4 -2.5(2)
B1_3 N1_4 C6_4 C5_4 177.66(16)
C4_4 C5_4 C6_4 N1_4 0.7(3)
C3_4 C4_4 N7_4 C9_4 179.41(16)
C5_4 C4_4 N7_4 C9_4 0.0(3)
C3_4 C4_4 N7_4 C8_4 -10.4(3)
C5_4 C4_4 N7_4 C8_4 170.18(16)
